data_7057867
loop_
_publ_author_name
'Wang, Si-Yuan'
'Dong, Xin'
'Chen, Jun-Fei'
'Zhou, Zhao-Hui'

_publ_section_title
;
 Iron molybdenum nitrilotriacetate and iminodiacetate -- spectroscopy,
 structural characterization and CO2 adsorption
;
_journal_issue 23
_journal_name_full 'New Journal of Chemistry'
_journal_page_first 18526
_journal_paper_doi 10.1039/C8NJ03475C
_journal_volume 42
_journal_year 2018
_chemical_formula_moiety '0.5(C48 H96 Al4 Mo4 N8 Na12 O84), 4(H2 O)'
_chemical_formula_sum 'C24 H56 Al2 Mo2 N4 Na6 O46'
_chemical_formula_weight 1520.48
_space_group_crystal_system monoclinic
_space_group_IT_number 14
_space_group_name_Hall '-P 2yn'
_space_group_name_H-M_alt 'P 1 21/n 1'
_symmetry_space_group_name_Hall '-P 2yn'
_symmetry_space_group_name_H-M 'P 1 21/n 1'
_atom_sites_solution_hydrogens mixed
_atom_sites_solution_primary dual
_audit_creation_date 2017-10-02
_audit_creation_method
;
Olex2 1.2
(compiled 2017.08.10 svn.r3458 for OlexSys, GUI svn.r5381)
;
_audit_update_record
;
2018-04-25 deposited with the CCDC.
2018-10-29 downloaded from the CCDC.
;
_cell_angle_alpha 90
_cell_angle_beta 107.399(2)
_cell_angle_gamma 90
_cell_formula_units_Z 2
_cell_length_a 15.4271(4)
_cell_length_b 11.0633(2)
_cell_length_c 16.3607(3)
_cell_measurement_reflns_used 3958
_cell_measurement_temperature 173
_cell_measurement_theta_max 28.4680
_cell_measurement_theta_min 2.4430
_cell_volume 2664.59(10)
_computing_cell_refinement 'CrysAlisPro 1.171.38.43 (Rigaku OD, 2015)'
_computing_data_collection 'CrysAlisPro 1.171.38.43 (Rigaku OD, 2015)'
_computing_data_reduction 'CrysAlisPro 1.171.38.43 (Rigaku OD, 2015)'
_computing_molecular_graphics 'Olex2 (Dolomanov et al., 2009)'
_computing_publication_material 'Olex2 (Dolomanov et al., 2009)'
_computing_structure_refinement 'ShelXL (Sheldrick, 2015)'
_computing_structure_solution 'ShelXT (Sheldrick, 2015)'
_diffrn_ambient_temperature 173
_diffrn_detector 'CCD plate'
_diffrn_detector_area_resol_mean 16.1903
_diffrn_detector_type Sapphire3
_diffrn_measured_fraction_theta_full 1.000
_diffrn_measured_fraction_theta_max 0.872
_diffrn_measurement_details
;
List of Runs (angles in degrees, time in seconds):

  # Type    Start    End  Width  t~exp~   \w     \q     \k     \f   Frames
#--------------------------------------------------------------------------
  1  \w      9.00  47.00   1.00    4.50    --   24.26 -99.00-120.00   38
  2  \w    -46.00  37.00   1.00    4.50    --  -22.85  57.00-180.00   83
  3  \w    -93.00 -65.00   1.00    4.50    --  -22.85 -57.00 -90.00   28
  4  \w    -94.00  10.00   1.00    4.50    --  -22.85 -77.00  30.00  104
;
_diffrn_measurement_device 'four-circle diffractometer'
_diffrn_measurement_device_type 'Xcalibur, Sapphire3, Gemini ultra'
_diffrn_measurement_method '\w scans'
_diffrn_orient_matrix_type 'CrysAlisPro convention (1999,Acta A55,543-557)'
_diffrn_orient_matrix_UB_11 0.0172195000
_diffrn_orient_matrix_UB_12 0.0204609000
_diffrn_orient_matrix_UB_13 -0.0332261000
_diffrn_orient_matrix_UB_21 0.0017784000
_diffrn_orient_matrix_UB_22 0.0598637000
_diffrn_orient_matrix_UB_23 0.0159080000
_diffrn_orient_matrix_UB_31 0.0449730000
_diffrn_orient_matrix_UB_32 -0.0102754000
_diffrn_orient_matrix_UB_33 0.0265589000
_diffrn_radiation_monochromator graphite
_diffrn_radiation_probe x-ray
_diffrn_radiation_type MoK\a
_diffrn_radiation_wavelength 0.71073
_diffrn_reflns_av_R_equivalents 0.0264
_diffrn_reflns_av_unetI/netI 0.0422
_diffrn_reflns_Laue_measured_fraction_full 1.000
_diffrn_reflns_Laue_measured_fraction_max 0.872
_diffrn_reflns_limit_h_max 12
_diffrn_reflns_limit_h_min -21
_diffrn_reflns_limit_k_max 14
_diffrn_reflns_limit_k_min -15
_diffrn_reflns_limit_l_max 22
_diffrn_reflns_limit_l_min -15
_diffrn_reflns_number 12903
_diffrn_reflns_point_group_measured_fraction_full 1.000
_diffrn_reflns_point_group_measured_fraction_max 0.872
_diffrn_reflns_theta_full 25.242
_diffrn_reflns_theta_max 29.878
_diffrn_reflns_theta_min 2.256
_diffrn_source 'fine-focus sealed X-ray tube'
_diffrn_source_type 'Enhance (Mo) X-ray Source'
_exptl_absorpt_coefficient_mu 0.678
_exptl_absorpt_correction_T_max 1.00000
_exptl_absorpt_correction_T_min 0.93968
_exptl_absorpt_correction_type multi-scan
_exptl_absorpt_process_details
;
CrysAlisPro 1.171.38.43 (Rigaku Oxford Diffraction, 2015)
Empirical absorption correction using spherical harmonics,
 implemented in SCALE3 ABSPACK scaling algorithm.
;
_exptl_crystal_colour colourless
_exptl_crystal_colour_primary colourless
_exptl_crystal_density_diffrn 1.895
_exptl_crystal_description block
_exptl_crystal_F_000 1544
_exptl_crystal_size_max 0.4
_exptl_crystal_size_mid 0.4
_exptl_crystal_size_min 0.2
_refine_diff_density_max 3.333
_refine_diff_density_min -2.255
_refine_diff_density_rms 0.144
_refine_ls_extinction_method none
_refine_ls_goodness_of_fit_ref 1.048
_refine_ls_hydrogen_treatment mixed
_refine_ls_matrix_type full
_refine_ls_number_parameters 413
_refine_ls_number_reflns 6712
_refine_ls_number_restraints 7
_refine_ls_restrained_S_all 1.047
_refine_ls_R_factor_all 0.0604
_refine_ls_R_factor_gt 0.0513
_refine_ls_shift/su_max 0.089
_refine_ls_shift/su_mean 0.001
_refine_ls_structure_factor_coef Fsqd
_refine_ls_weighting_details 'w=1/[\s^2^(Fo^2^)+(0.0575P)^2^+11.3175P] where P=(Fo^2^+2Fc^2^)/3'
_refine_ls_weighting_scheme calc
_refine_ls_wR_factor_gt 0.1283
_refine_ls_wR_factor_ref 0.1350
_reflns_Friedel_coverage 0.000
_reflns_number_gt 5769
_reflns_number_total 6712
_reflns_threshold_expression 'I > 2\s(I)'
_cod_data_source_file c8nj03475c2.cif
_cod_data_source_block exp_17400
_cod_depositor_comments 'Adding full bibliography for 7057864--7057867.cif.'
_cod_database_code 7057867
_shelx_shelxl_version_number 2014/7
_shelx_space_group_comment
;
The symmetry employed for this shelxl refinement is uniquely defined
by the following loop, which should always be used as a source of
symmetry information in preference to the above space-group names.
They are only intended as comments.
;
_shelx_estimated_absorpt_t_max 0.876
_shelx_estimated_absorpt_t_min 0.773
_reflns_odcompleteness_completeness 99.89
_reflns_odcompleteness_iscentric 1
_reflns_odcompleteness_theta 27.42
_olex2_refinement_description
;
1. Fixed Uiso
 At 1.2 times of:
  All C(H,H) groups
 At 1.5 times of:
  All O(H,H) groups
2. Restrained distances
 H2WA-O2W = H2WB-O2W = H1WA-O1W = H1WB-O1W
 0.85 with sigma of 0.01
 H2WA-H2WB = H1WA-H1WB
 1.388 with sigma of 0.001
 H6WB-H7WB
 1.8 with sigma of 0.01
3. Others
 Fixed Sof: Na4(0.5)
4.a Free rotating group:
 O8W(H8WA,H8WB), O3W(H3WA,H3WB), O7W(H7WA,H7WB)
4.b Rotating group:
 O6W(H6WA,H6WB), O5W(H5WA,H5WB), O4W(H4WA,H4WB)
4.c Secondary CH2 refined with riding coordinates:
 C7(H7A,H7B), C11(H11A,H11B), C9(H9A,H9B), C1(H1A,H1B), C5(H5A,H5B), C3(H3A,H3B)
;
_olex2_submission_special_instructions 'No special instructions were received'
_oxdiff_exptl_absorpt_empirical_details
;
Empirical correction (ABSPACK) includes:
- Absorption correction using spherical harmonics
- Frame scaling
;
_oxdiff_exptl_absorpt_empirical_full_max 1.171
_oxdiff_exptl_absorpt_empirical_full_min 0.906

loop_
_space_group_symop_operation_xyz
'x, y, z'
'-x+1/2, y+1/2, -z+1/2'
'-x, -y, -z'
'x-1/2, -y-1/2, z-1/2'

loop_
_atom_site_label
_atom_site_type_symbol
_atom_site_fract_x
_atom_site_fract_y
_atom_site_fract_z
_atom_site_U_iso_or_equiv
_atom_site_adp_type
_atom_site_occupancy
_atom_site_site_symmetry_order
_atom_site_calc_flag
_atom_site_refinement_flags_posn
_atom_site_refinement_flags_adp
_atom_site_refinement_flags_occupancy
Mo1 Mo 0.59666(2) 0.69364(2) 0.74617(2) 0.01376(3) Uani 1 1 d . . .
Al1 Al 0.36570(3) 0.59063(4) 0.64424(2) 0.01315(9) Uani 1 1 d . . .
Na1 Na 0.0000 0.5000 0.5000 0.0192(2) Uani 1 2 d S T P
Na3 Na 0.48886(4) 0.80624(6) 0.14312(4) 0.02302(16) Uani 1 1 d . . .
Na2 Na 0.23517(5) 0.79279(6) 0.45821(4) 0.03001(18) Uani 1 1 d . . .
O10 O 0.38971(6) 0.51801(10) 0.55251(6) 0.0172(2) Uani 1 1 d . . .
O3 O 0.24159(7) 0.54794(10) 0.60279(6) 0.0184(3) Uani 1 1 d . . .
O14 O 0.26342(7) 0.32309(10) 0.18412(6) 0.0191(3) Uani 1 1 d . . .
O12 O 0.39399(7) 0.47249(10) 0.17687(6) 0.0212(3) Uani 1 1 d . . .
O1 O 0.39109(7) 0.44789(10) 0.71150(6) 0.0187(3) Uani 1 1 d . . .
O15 O 0.12694(7) 0.40110(11) 0.16626(7) 0.0244(3) Uani 1 1 d . . .
O5 O 0.33385(7) 0.75383(10) 0.60682(6) 0.0181(3) Uani 1 1 d . . .
O7 O 0.48467(6) 0.64363(10) 0.68932(6) 0.0174(2) Uani 1 1 d . . .
O4 O 0.10665(7) 0.56635(11) 0.62446(7) 0.0229(3) Uani 1 1 d . . .
O11 O 0.29194(7) 0.60916(10) 0.44064(6) 0.0221(3) Uani 1 1 d . . .
O1W O -0.10417(7) 0.50797(10) 0.58053(7) 0.0256(3) Uani 1 1 d D . .
O2 O 0.41309(8) 0.37054(11) 0.84193(7) 0.0260(3) Uani 1 1 d . . .
O8 O 0.62240(7) 0.79461(10) 0.67716(7) 0.0217(3) Uani 1 1 d . . .
O13 O 0.37949(8) 0.67311(11) 0.16852(7) 0.0279(3) Uani 1 1 d . . .
O9 O 0.58459(7) 0.77946(10) 0.83061(7) 0.0229(3) Uani 1 1 d . . .
O6 O 0.34403(9) 0.94265(10) 0.65456(7) 0.0281(3) Uani 1 1 d . . .
O2W O 0.03371(8) 0.29291(11) 0.51246(8) 0.0297(3) Uani 1 1 d D . .
O6W O 0.52162(8) 0.88481(12) 0.27972(8) 0.0348(3) Uani 1 1 d . . .
H6WA H 0.5347 0.9638 0.2805 0.052 Uiso 1 1 d GR . .
H6WB H 0.5731 0.8538 0.3150 0.052 Uiso 1 1 d DGR . .
N1 N 0.33340(8) 0.65620(11) 0.75067(7) 0.0151(3) Uani 1 1 d . . .
O5W O 0.11021(9) 0.87468(12) 0.49592(8) 0.0354(3) Uani 1 1 d . . .
H5WA H 0.0946 0.9474 0.4724 0.053 Uiso 1 1 d GR . .
H5WB H 0.1249 0.8906 0.5519 0.053 Uiso 1 1 d GR . .
N2 N 0.34382(7) 0.46082(11) 0.32257(7) 0.0129(3) Uani 1 1 d . . .
C10 C 0.38207(9) 0.57593(14) 0.20621(9) 0.0185(3) Uani 1 1 d . . .
C8 C 0.34956(9) 0.53300(13) 0.47182(8) 0.0151(3) Uani 1 1 d . . .
C12 C 0.20790(9) 0.38923(14) 0.20819(8) 0.0172(3) Uani 1 1 d . . .
C7 C 0.38091(9) 0.44242(14) 0.41615(8) 0.0170(3) Uani 1 1 d . . .
H7A H 0.4480 0.4456 0.4319 0.020 Uiso 1 1 calc R . .
H7B H 0.3640 0.3603 0.4299 0.020 Uiso 1 1 calc R . .
C6 C 0.34384(10) 0.83287(14) 0.66625(9) 0.0187(3) Uani 1 1 d . . .
C2 C 0.39760(9) 0.45565(14) 0.79169(9) 0.0175(3) Uani 1 1 d . . .
C4 C 0.18943(9) 0.57996(13) 0.64674(9) 0.0170(3) Uani 1 1 d . . .
C11 C 0.24338(9) 0.45149(15) 0.29371(9) 0.0206(4) Uani 1 1 d . . .
H11A H 0.2170 0.5337 0.2895 0.025 Uiso 1 1 calc R . .
H11B H 0.2234 0.4060 0.3370 0.025 Uiso 1 1 calc R . .
C9 C 0.37497(11) 0.57837(14) 0.29720(9) 0.0228(4) Uani 1 1 d . . .
H9A H 0.4351 0.5985 0.3375 0.027 Uiso 1 1 calc R . .
H9B H 0.3319 0.6426 0.3015 0.027 Uiso 1 1 calc R . .
C1 C 0.38647(10) 0.58217(14) 0.82320(8) 0.0183(3) Uani 1 1 d . . .
H1A H 0.3549 0.5782 0.8676 0.022 Uiso 1 1 calc R . .
H1B H 0.4469 0.6192 0.8490 0.022 Uiso 1 1 calc R . .
C5 C 0.35766(10) 0.78536(13) 0.75603(9) 0.0183(3) Uani 1 1 d . . .
H5A H 0.4218 0.7959 0.7907 0.022 Uiso 1 1 calc R . .
H5B H 0.3189 0.8307 0.7839 0.022 Uiso 1 1 calc R . .
C3 C 0.23356(9) 0.63820(14) 0.73315(9) 0.0175(3) Uani 1 1 d . . .
H3A H 0.2045 0.7175 0.7352 0.021 Uiso 1 1 calc R . .
H3B H 0.2229 0.5866 0.7786 0.021 Uiso 1 1 calc R . .
O4W O 0.30234(11) 0.98773(14) 0.48367(9) 0.0461(4) Uani 1 1 d . . .
H4WA H 0.3370 0.9987 0.5402 0.069 Uiso 1 1 d GR . .
H4WB H 0.2600 1.0495 0.4775 0.069 Uiso 1 1 d GR . .
O8W O 0.06445(11) 0.55861(15) 0.05211(10) 0.0748(5) Uani 1 1 d . . .
H8WA H 0.0231 0.6014 0.0186 0.112 Uiso 1 1 d G . .
H8WB H 0.1126 0.5631 0.0372 0.112 Uiso 1 1 d G . .
O3W O 0.18896(13) 0.1798(2) 0.51098(12) 0.1070(7) Uani 1 1 d . . .
H3WA H 0.1970 0.2410 0.4826 0.161 Uiso 1 1 d G . .
H3WB H 0.2383 0.1629 0.5493 0.161 Uiso 1 1 d G . .
O7W O 0.6268(3) 0.75007(17) 0.41562(13) 0.1260(14) Uani 1 1 d . . .
H7WA H 0.6717 0.7273 0.3994 0.189 Uiso 1 1 d G . .
H7WB H 0.5808 0.7198 0.3789 0.189 Uiso 1 1 d DG . .
Na4 Na -0.0291(2) 0.6997(3) -0.00429(19) 0.0972(11) Uani 0.5 1 d . . .
H2WA H 0.08361(3) 0.2550(5) 0.52286(9) 0.030(5) Uiso 1 1 d D . .
H1WA H -0.09937(9) 0.44794(9) 0.61408(4) 0.041(6) Uiso 1 1 d D . .
H2WB H -0.00662(3) 0.2470(4) 0.52143(9) 0.058(7) Uiso 1 1 d D . .
H1WB H -0.15157(9) 0.49991(10) 0.53808(4) 0.055(7) Uiso 1 1 d D . .

loop_
_atom_site_aniso_label
_atom_site_aniso_U_11
_atom_site_aniso_U_22
_atom_site_aniso_U_33
_atom_site_aniso_U_23
_atom_site_aniso_U_13
_atom_site_aniso_U_12
Mo1 0.01253(4) 0.01549(5) 0.01290(4) -0.00395(4) 0.00324(3) -0.00098(4)
Al1 0.01229(15) 0.01566(18) 0.01107(15) -0.00212(14) 0.00283(12) 0.00015(15)
Na1 0.0177(3) 0.0212(4) 0.0195(3) -0.0039(3) 0.0067(3) -0.0015(3)
Na3 0.0238(3) 0.0231(3) 0.0246(3) 0.0038(2) 0.0109(2) -0.0001(2)
Na2 0.0466(4) 0.0234(3) 0.0206(3) 0.0012(2) 0.0110(2) 0.0085(3)
O10 0.0156(4) 0.0236(5) 0.0122(4) -0.0027(4) 0.0038(3) 0.0030(4)
O3 0.0144(4) 0.0228(5) 0.0181(4) -0.0044(4) 0.0052(3) -0.0020(4)
O14 0.0136(4) 0.0254(5) 0.0169(4) -0.0070(4) 0.0023(3) -0.0020(4)
O12 0.0221(4) 0.0270(5) 0.0141(4) -0.0010(4) 0.0049(3) -0.0023(4)
O1 0.0227(4) 0.0178(5) 0.0160(4) -0.0006(4) 0.0062(3) 0.0019(4)
O15 0.0147(4) 0.0361(6) 0.0190(4) 0.0000(5) -0.0001(4) 0.0000(5)
O5 0.0214(4) 0.0173(5) 0.0151(4) -0.0023(4) 0.0046(3) 0.0025(4)
O7 0.0154(4) 0.0210(5) 0.0162(4) -0.0042(4) 0.0050(3) -0.0007(4)
O4 0.0128(4) 0.0308(6) 0.0246(4) -0.0081(4) 0.0047(3) -0.0030(4)
O11 0.0263(5) 0.0225(5) 0.0164(4) -0.0020(4) 0.0047(4) 0.0088(4)
O1W 0.0229(5) 0.0255(5) 0.0302(5) 0.0005(5) 0.0109(4) -0.0040(5)
O2 0.0299(5) 0.0270(5) 0.0226(4) 0.0068(4) 0.0101(4) 0.0053(5)
O8 0.0254(5) 0.0180(5) 0.0220(4) -0.0005(4) 0.0076(4) -0.0018(4)
O13 0.0284(5) 0.0250(5) 0.0314(5) 0.0121(4) 0.0108(4) -0.0010(5)
O9 0.0217(5) 0.0251(5) 0.0214(4) -0.0107(4) 0.0057(4) -0.0010(4)
O6 0.0423(6) 0.0165(5) 0.0250(5) -0.0015(4) 0.0092(4) -0.0019(5)
O2W 0.0326(6) 0.0254(6) 0.0302(5) 0.0038(5) 0.0079(4) 0.0003(5)
O6W 0.0296(5) 0.0380(7) 0.0410(6) -0.0076(6) 0.0171(4) -0.0088(5)
N1 0.0140(4) 0.0181(5) 0.0134(4) -0.0015(4) 0.0042(4) 0.0000(4)
O5W 0.0475(6) 0.0305(6) 0.0339(5) 0.0017(5) 0.0208(4) -0.0024(6)
N2 0.0135(4) 0.0154(5) 0.0096(4) -0.0008(4) 0.0030(3) -0.0014(4)
C10 0.0127(5) 0.0211(6) 0.0212(6) 0.0040(5) 0.0043(4) -0.0022(5)
C8 0.0127(5) 0.0188(6) 0.0141(5) -0.0019(5) 0.0046(4) -0.0013(5)
C12 0.0172(5) 0.0206(6) 0.0141(5) 0.0017(5) 0.0054(4) -0.0022(5)
C7 0.0173(5) 0.0207(6) 0.0125(5) -0.0011(5) 0.0037(4) 0.0052(5)
C6 0.0182(6) 0.0173(6) 0.0212(6) -0.0022(5) 0.0066(5) 0.0001(5)
C2 0.0149(5) 0.0194(6) 0.0177(5) 0.0005(5) 0.0042(4) -0.0003(5)
C4 0.0166(5) 0.0167(6) 0.0176(5) 0.0003(5) 0.0048(4) 0.0000(5)
C11 0.0111(5) 0.0330(8) 0.0166(5) -0.0068(6) 0.0026(4) 0.0004(6)
C9 0.0322(7) 0.0152(6) 0.0236(6) 0.0000(5) 0.0125(5) -0.0010(6)
C1 0.0213(6) 0.0216(6) 0.0107(5) -0.0011(5) 0.0028(4) 0.0014(6)
C5 0.0209(6) 0.0179(6) 0.0155(5) -0.0031(5) 0.0045(5) 0.0007(5)
C3 0.0118(5) 0.0253(7) 0.0167(5) -0.0028(5) 0.0061(4) -0.0006(5)
O4W 0.0635(8) 0.0380(7) 0.0417(6) 0.0034(6) 0.0232(6) 0.0015(7)
O8W 0.0797(7) 0.0807(9) 0.0920(7) -0.0679(6) 0.0679(5) -0.0504(7)
O3W 0.1051(10) 0.1563(16) 0.0849(9) 0.0681(10) 0.0669(7) 0.0916(10)
O7W 0.254(3) 0.0369(10) 0.0514(11) -0.0004(9) -0.0092(17) -0.0036(16)
Na4 0.102(2) 0.0939(19) 0.0781(16) -0.0160(15) -0.0007(16) -0.0127(16)

loop_
_atom_type_symbol
_atom_type_description
_atom_type_scat_dispersion_real
_atom_type_scat_dispersion_imag
_atom_type_scat_source
C C 0.0033 0.0016 'International Tables Vol C Tables 4.2.6.8 and 6.1.1.4'
H H 0.0000 0.0000 'International Tables Vol C Tables 4.2.6.8 and 6.1.1.4'
Al Al 0.0645 0.0514 'International Tables Vol C Tables 4.2.6.8 and 6.1.1.4'
Mo Mo -1.6832 0.6857 'International Tables Vol C Tables 4.2.6.8 and 6.1.1.4'
N N 0.0061 0.0033 'International Tables Vol C Tables 4.2.6.8 and 6.1.1.4'
Na Na 0.0362 0.0249 'International Tables Vol C Tables 4.2.6.8 and 6.1.1.4'
O O 0.0106 0.0060 'International Tables Vol C Tables 4.2.6.8 and 6.1.1.4'

loop_
_geom_angle_atom_site_label_1
_geom_angle_atom_site_label_2
_geom_angle_atom_site_label_3
_geom_angle
_geom_angle_site_symmetry_1
_geom_angle_site_symmetry_3
O14 Mo1 Na2 41.35(3) 3_666 4_676
O14 Mo1 O12 74.87(4) 3_666 3_666
O14 Mo1 N2 73.58(4) 3_666 3_666
O12 Mo1 Na2 63.45(3) 3_666 4_676
O12 Mo1 N2 72.70(4) 3_666 3_666
O7 Mo1 Na2 137.69(4) . 4_676
O7 Mo1 O14 156.97(5) . 3_666
O7 Mo1 O12 85.83(4) . 3_666
O7 Mo1 N2 88.93(4) . 3_666
O8 Mo1 Na2 115.61(4) . 4_676
O8 Mo1 O14 90.69(5) . 3_666
O8 Mo1 O12 158.11(5) . 3_666
O8 Mo1 O7 103.70(5) . .
O8 Mo1 O9 105.61(5) . .
O8 Mo1 N2 87.62(5) . 3_666
O9 Mo1 Na2 50.48(4) . 4_676
O9 Mo1 O14 87.36(5) . 3_666
O9 Mo1 O12 90.33(5) . 3_666
O9 Mo1 O7 105.49(5) . .
O9 Mo1 N2 157.06(4) . 3_666
N2 Mo1 Na2 107.03(3) 3_666 4_676
O10 Al1 O3 91.59(5) . .
O10 Al1 O1 93.03(5) . .
O10 Al1 O5 104.22(5) . .
O10 Al1 O7 92.63(5) . .
O10 Al1 N1 174.22(6) . .
O3 Al1 O1 90.65(5) . .
O3 Al1 O5 89.16(5) . .
O3 Al1 N1 85.24(5) . .
O1 Al1 O5 162.75(5) . .
O1 Al1 N1 82.20(5) . .
O5 Al1 N1 80.59(5) . .
O7 Al1 O3 175.21(5) . .
O7 Al1 O1 91.40(5) . .
O7 Al1 O5 87.60(5) . .
O7 Al1 N1 90.75(5) . .
Na3 Na1 Na3 180.0 2_545 4_576
O4 Na1 Na3 132.15(3) 3_566 4_576
O4 Na1 Na3 47.85(3) 3_566 2_545
O4 Na1 Na3 132.15(3) . 2_545
O4 Na1 Na3 47.85(3) . 4_576
O4 Na1 O4 180.0 3_566 .
O4 Na1 O1W 94.53(4) 3_566 .
O4 Na1 O1W 85.47(4) 3_566 3_566
O4 Na1 O1W 94.53(4) . 3_566
O4 Na1 O1W 85.47(4) . .
O4 Na1 O2W 81.25(4) . 3_566
O4 Na1 O2W 81.25(4) 3_566 .
O4 Na1 O2W 98.75(4) . .
O4 Na1 O2W 98.75(4) 3_566 3_566
O1W Na1 Na3 51.43(3) 3_566 2_545
O1W Na1 Na3 128.57(3) . 2_545
O1W Na1 Na3 51.43(3) . 4_576
O1W Na1 Na3 128.57(3) 3_566 4_576
O1W Na1 O1W 180.0 . 3_566
O2W Na1 Na3 130.28(3) . 4_576
O2W Na1 Na3 49.72(3) 3_566 4_576
O2W Na1 Na3 49.72(3) . 2_545
O2W Na1 Na3 130.28(3) 3_566 2_545
O2W Na1 O1W 80.91(4) 3_566 .
O2W Na1 O1W 80.91(4) . 3_566
O2W Na1 O1W 99.09(4) . .
O2W Na1 O1W 99.09(4) 3_566 3_566
O2W Na1 O2W 180.0 . 3_566
O4 Na3 Na1 46.05(3) 4_675 2
O4 Na3 O1W 80.26(4) 4_675 4_675
O4 Na3 O2 90.76(5) 4_675 3_666
O4 Na3 O2W 77.39(4) 4_675 2
O1W Na3 Na1 46.70(3) 4_675 2
O2 Na3 Na1 116.15(4) 3_666 2
O2 Na3 O1W 161.37(5) 3_666 4_675
O2 Na3 O2W 86.99(4) 3_666 2
O13 Na3 Na1 137.58(3) . 2
O13 Na3 O4 176.27(5) . 4_675
O13 Na3 O1W 103.16(5) . 4_675
O13 Na3 O2 86.37(5) . 3_666
O13 Na3 O2W 104.81(5) . 2
O2W Na3 Na1 46.44(3) 2 2
O2W Na3 O1W 75.18(4) 2 4_675
O6W Na3 Na1 114.20(4) . 2
O6W Na3 O4 86.96(5) . 4_675
O6W Na3 O1W 91.11(5) . 4_675
O6W Na3 O2 104.78(5) . 3_666
O6W Na3 O13 91.46(5) . .
O6W Na3 O2W 160.62(5) . 2
Mo1 Na2 Na4 117.90(6) 4_575 4_676
O14 Na2 Mo1 36.55(3) 2 4_575
O14 Na2 O5 143.60(5) 2 .
O14 Na2 O9 62.93(4) 2 4_575
O14 Na2 O5W 116.77(5) 2 .
O14 Na2 O4W 84.94(5) 2 .
O14 Na2 Na4 81.61(6) 2 4_676
O5 Na2 Mo1 172.48(4) . 4_575
O5 Na2 O9 145.65(5) . 4_575
O5 Na2 Na4 62.20(6) . 4_676
O11 Na2 Mo1 93.29(3) . 4_575
O11 Na2 O14 83.34(5) . 2
O11 Na2 O5 79.74(4) . .
O11 Na2 O9 85.03(4) . 4_575
O11 Na2 O5W 138.66(6) . .
O11 Na2 O4W 132.22(6) . .
O11 Na2 Na4 67.85(6) . 4_676
O9 Na2 Mo1 29.21(3) 4_575 4_575
O9 Na2 Na4 137.76(6) 4_575 4_676
O5W Na2 Mo1 86.47(3) . 4_575
O5W Na2 O5 96.85(5) . .
O5W Na2 O9 74.90(4) . 4_575
O5W Na2 O4W 87.33(6) . .
O5W Na2 Na4 145.79(6) . 4_676
O4W Na2 Mo1 103.92(4) . 4_575
O4W Na2 O5 83.03(5) . .
O4W Na2 O9 128.70(5) . 4_575
O4W Na2 Na4 64.66(7) . 4_676
C8 O10 Al1 128.90(10) . .
C4 O3 Al1 117.98(9) . .
Mo1 O14 Na2 102.09(5) 3_666 2_545
C12 O14 Mo1 123.51(8) . 3_666
C12 O14 Na2 126.28(8) . 2_545
C10 O12 Mo1 121.63(10) . 3_666
C2 O1 Al1 118.35(10) . .
C12 O15 Na4 129.65(12) . 3_565
Al1 O5 Na2 119.79(5) . .
C6 O5 Al1 115.96(9) . .
C6 O5 Na2 121.47(9) . .
Mo1 O7 Al1 172.46(7) . .
Na1 O4 Na3 86.10(3) . 4_576
C4 O4 Na1 134.47(10) . .
C4 O4 Na3 130.74(10) . 4_576
C8 O11 Na2 145.83(9) . .
Na1 O1W Na3 81.87(4) . 4_576
C2 O2 Na3 132.37(11) . 3_666
C10 O13 Na3 135.34(10) . .
Mo1 O9 Na2 100.32(5) . 4_676
Na1 O2W Na3 83.84(4) . 2_545
C1 N1 Al1 105.43(9) . .
C1 N1 C5 114.93(10) . .
C1 N1 C3 111.93(12) . .
C5 N1 Al1 105.54(9) . .
C5 N1 C3 111.71(12) . .
C3 N1 Al1 106.52(8) . .
C7 N2 Mo1 107.83(8) . 3_666
C7 N2 C11 111.35(11) . .
C7 N2 C9 110.60(10) . .
C11 N2 Mo1 108.32(8) . 3_666
C11 N2 C9 111.47(11) . .
C9 N2 Mo1 107.08(9) . 3_666
O12 C10 C9 116.35(13) . .
O13 C10 O12 125.47(15) . .
O13 C10 C9 118.12(14) . .
O10 C8 C7 112.66(11) . .
O11 C8 O10 125.68(14) . .
O11 C8 C7 121.66(12) . .
O14 C12 C11 117.24(11) . .
O15 C12 O14 123.28(13) . .
O15 C12 C11 119.44(14) . .
N2 C7 C8 115.69(11) . .
O5 C6 C5 116.68(13) . .
O6 C6 O5 124.12(14) . .
O6 C6 C5 119.19(13) . .
O1 C2 C1 115.13(12) . .
O2 C2 O1 124.89(14) . .
O2 C2 C1 119.97(13) . .
O3 C4 C3 117.32(12) . .
O4 C4 O3 124.92(13) . .
O4 C4 C3 117.76(14) . .
N2 C11 C12 112.47(12) . .
N2 C9 C10 112.35(12) . .
N1 C1 C2 109.34(11) . .
N1 C5 C6 108.63(11) . .
N1 C3 C4 112.66(12) . .
Na4 O8W Na4 122.78(9) . 3_565
O15 Na4 Na2 67.28(7) 3_565 4_575
O15 Na4 O8W 51.34(6) 3_565 3_565
O8W Na4 Na2 82.97(8) 3_565 4_575
O8W Na4 Na2 128.62(14) . 4_575
O8W Na4 O15 102.52(12) . 3_565
O8W Na4 O8W 57.22(9) . 3_565

loop_
_geom_bond_atom_site_label_1
_geom_bond_atom_site_label_2
_geom_bond_distance
_geom_bond_site_symmetry_2
Mo1 Na2 3.4913(6) 4_676
Mo1 O14 2.1266(9) 3_666
Mo1 O12 2.2081(11) 3_666
Mo1 O7 1.7874(9) .
Mo1 O8 1.7172(12) .
Mo1 O9 1.7316(12) .
Mo1 N2 2.3762(12) 3_666
Al1 O10 1.8350(11) .
Al1 O3 1.8902(10) .
Al1 O1 1.8975(11) .
Al1 O5 1.9226(11) .
Al1 O7 1.8565(10) .
Al1 N1 2.0799(13) .
Na1 Na3 3.2168(7) 2_545
Na1 Na3 3.2168(7) 4_576
Na1 O4 2.3213(10) 3_566
Na1 O4 2.3213(10) .
Na1 O1W 2.3648(13) .
Na1 O1W 2.3648(13) 3_566
Na1 O2W 2.3447(12) 3_566
Na1 O2W 2.3447(12) .
Na3 Na1 3.2168(6) 2
Na3 O4 2.3904(13) 4_675
Na3 O1W 2.5405(13) 4_675
Na3 O2 2.4397(14) 3_666
Na3 O13 2.3682(14) .
Na3 O2W 2.4682(14) 2
Na3 O6W 2.3087(14) .
Na2 Mo1 3.4914(6) 4_575
Na2 O14 2.3591(13) 2
Na2 O5 2.4903(11) .
Na2 O11 2.2645(13) .
Na2 O9 2.7374(12) 4_575
Na2 O5W 2.3725(17) .
Na2 O4W 2.3749(17) .
Na2 Na4 3.504(4) 4_676
O10 C8 1.2903(15) .
O3 C4 1.2791(19) .
O14 Mo1 2.1266(9) 3_666
O14 Na2 2.3590(13) 2_545
O14 C12 1.2752(19) .
O12 Mo1 2.2081(11) 3_666
O12 C10 1.2754(19) .
O1 C2 1.2884(18) .
O15 C12 1.2391(16) .
O15 Na4 2.855(3) 3_565
O5 C6 1.2822(18) .
O4 Na3 2.3903(13) 4_576
O4 C4 1.2280(17) .
O11 C8 1.2203(17) .
O1W Na3 2.5405(13) 4_576
O2 Na3 2.4397(14) 3_666
O2 C2 1.2254(18) .
O13 C10 1.2340(19) .
O9 Na2 2.7373(12) 4_676
O6 C6 1.2296(19) .
O2W Na3 2.4682(14) 2_545
N1 C1 1.4724(17) .
N1 C5 1.4730(19) .
N1 C3 1.4934(18) .
N2 Mo1 2.3762(12) 3_666
N2 C7 1.4795(16) .
N2 C11 1.4823(17) .
N2 C9 1.488(2) .
C10 C9 1.525(2) .
C8 C7 1.527(2) .
C12 C11 1.5078(19) .
C6 C5 1.514(2) .
C2 C1 1.519(2) .
C4 C3 1.5172(19) .
O8W Na4 2.138(3) .
O8W Na4 2.970(3) 3_565
Na4 Na2 3.504(4) 4_575
Na4 O15 2.855(3) 3_565
Na4 O8W 2.970(3) 3_565
